data_8101411
loop_
_publ_author_name
'Sawusch, S.'
'Schilde, U.'

_publ_section_title
;
Crystal structure of dichloro[4,4,4-trifluoro-1-(2'-thienyl)butane-1,3-
dionato]-bis(triphenylphosphine)rhenium(III), 
[Re(C~44~H~34~Cl~2~F~3~O~2~P~2~S)]
;
_journal_issue 1
_journal_name_full 'Zeitschrift f\"ur Kristallographie - New Crystal Structures'
_journal_page_first 81
_journal_page_last 82
_journal_volume 214
_journal_year 1999
_chemical_formula_moiety 'C44 H34 Cl2 F3 O2 P2 Re S'
_chemical_formula_structural '[Re (C44 H34 Cl2 F3 O2 P2 S)]'
_chemical_formula_sum 'C44 H34 Cl2 F3 O2 P2 Re S'
_chemical_formula_weight 1002.81
_chemical_melting_point 468
_space_group_IT_number 14
_symmetry_cell_setting monoclinic
_symmetry_space_group_name_Hall '-P 2yn'
_symmetry_space_group_name_H-M 'P 1 21/n 1'
_cell_angle_alpha 90.00
_cell_angle_beta 90.150(14)
_cell_angle_gamma 90.00
_cell_formula_units_Z 4
_cell_length_a 13.098(2)
_cell_length_b 23.673(3)
_cell_length_c 13.289(2)
_cell_measurement_temperature 298(2)
_cell_volume 4120.5(11)
_diffrn_ambient_temperature 293(2)
_exptl_crystal_density_diffrn 1.617
_refine_ls_R_factor_obs 0.0347
_refine_ls_wR_factor_obs 0.0900
_cod_original_sg_symbol_H-M 'P 21/n'
_cod_database_code 8101411

loop_
_symmetry_equiv_pos_as_xyz
'x, y, z'
'-x+1/2, y+1/2, -z+1/2'
'-x, -y, -z'
'x-1/2, -y-1/2, z-1/2'

loop_
_atom_site_aniso_label
_atom_site_aniso_U_11
_atom_site_aniso_U_22
_atom_site_aniso_U_33
_atom_site_aniso_U_23
_atom_site_aniso_U_13
_atom_site_aniso_U_12
Re1 0.03793(12) 0.03685(12) 0.04091(12) 0.00246(8) -0.00100(8) 0.00239(8)
Cl1 0.0750(9) 0.0517(7) 0.0446(7) 0.0067(6) 0.0013(6) 0.0043(7)
Cl2 0.0447(7) 0.0517(7) 0.0678(8) -0.0015(6) -0.0051(6) -0.0040(6)
P1 0.0478(7) 0.0391(7) 0.0472(7) 0.0007(5) -0.0008(6) 0.0045(6)
P2 0.0377(6) 0.0384(7) 0.0432(7) 0.0037(5) 0.0006(5) 0.0016(5)
F1 0.058(2) 0.105(3) 0.143(4) 0.024(3) -0.039(2) 0.003(2)
F3 0.068(2) 0.119(3) 0.089(3) -0.024(3) -0.011(2) -0.025(2)
F2 0.054(2) 0.126(4) 0.098(3) 0.018(3) 0.001(2) -0.039(2)
O1 0.046(2) 0.043(2) 0.042(2) 0.0021(15) -0.002(2) 0.002(2)
O2 0.038(2) 0.051(2) 0.046(2) 0.002(2) -0.0039(15) 0.003(2)
C1 0.043(3) 0.046(3) 0.047(3) 0.004(2) 0.003(2) 0.008(2)
C2 0.039(3) 0.065(4) 0.057(3) 0.009(3) 0.009(2) 0.002(2)
C3 0.039(3) 0.047(3) 0.052(3) 0.002(2) 0.004(2) 0.007(2)
C4 0.052(3) 0.073(4) 0.069(4) 0.003(3) -0.011(3) -0.005(3)
C5 0.053(3) 0.071(4) 0.047(3) 0.008(3) 0.001(2) 0.002(3)
C6 0.097(8) 0.035(5) 0.004(3) 0.007(3) 0.005(4) 0.016(5)
C7 0.124(7) 0.141(8) 0.038(4) 0.015(4) -0.012(4) -0.009(6)
C8 0.125(8) 0.246(14) 0.054(5) 0.049(6) 0.012(5) -0.040(9)
S1 0.074(2) 0.159(4) 0.048(2) 0.046(2) 0.0079(14) -0.046(2)
C6A 0.070(10) 0.133(15) 0.023(7) 0.071(8) -0.009(6) -0.083(10)
S1A 0.172(10) 0.170(10) 0.149(11) 0.025(8) -0.059(8) -0.025(8)
C11 0.053(3) 0.050(3) 0.057(3) 0.004(3) 0.001(3) 0.011(3)
C12 0.058(9) 0.084(11) 0.108(13) 0.061(11) -0.019(9) -0.021(8)
C13 0.066(11) 0.184(23) 0.177(22) 0.172(20) -0.014(12) -0.015(12)
C14 0.096(6) 0.137(8) 0.078(5) -0.006(5) -0.028(5) 0.062(6)
C15 0.079(12) 0.065(10) 0.269(31) -0.071(15) -0.104(17) 0.031(9)
C16 0.087(13) 0.046(8) 0.241(28) -0.017(13) -0.092(16) 0.028(9)
C12A 0.060(8) 0.067(9) 0.096(12) 0.021(8) -0.002(8) 0.011(7)
C13A 0.068(9) 0.069(10) 0.142(17) 0.075(11) 0.013(10) 0.004(8)
C15A 0.119(17) 0.197(26) 0.091(13) -0.005(13) -0.020(12) 0.106(17)
C16A 0.091(12) 0.111(12) 0.047(7) -0.017(8) -0.016(7) 0.033(10)
C21 0.052(3) 0.048(3) 0.047(3) 0.001(2) -0.009(2) 0.001(2)
C22 0.067(4) 0.053(3) 0.058(3) 0.004(3) 0.008(3) -0.004(3)
C23 0.074(4) 0.077(5) 0.069(4) 0.008(3) 0.008(3) -0.016(4)
C24 0.102(5) 0.060(4) 0.073(4) 0.015(3) -0.006(4) -0.029(4)
C25 0.095(5) 0.043(3) 0.072(4) -0.002(3) -0.018(4) -0.011(3)
C26 0.074(4) 0.046(3) 0.062(4) 0.001(3) -0.004(3) 0.002(3)
C31 0.057(3) 0.039(3) 0.050(3) 0.000(2) 0.005(2) 0.005(2)
C32 0.063(4) 0.066(4) 0.052(3) -0.002(3) 0.004(3) 0.005(3)
C33 0.082(5) 0.068(4) 0.055(4) -0.005(3) -0.006(3) 0.005(3)
C34 0.103(6) 0.074(5) 0.057(4) 0.002(3) 0.016(4) 0.003(4)
C35 0.074(5) 0.091(6) 0.085(5) 0.006(4) 0.032(4) -0.001(4)
C36 0.061(4) 0.060(4) 0.064(4) -0.001(3) 0.006(3) -0.003(3)
C41 0.047(3) 0.038(3) 0.048(3) 0.006(2) 0.000(2) 0.009(2)
C42 0.064(4) 0.070(4) 0.054(3) 0.012(3) -0.003(3) 0.000(3)
C43 0.089(5) 0.082(5) 0.053(4) 0.013(3) -0.016(3) 0.008(4)
C44 0.106(6) 0.080(5) 0.061(4) 0.027(4) 0.005(4) 0.011(4)
C45 0.086(5) 0.073(4) 0.085(5) 0.026(4) 0.017(4) -0.006(4)
C46 0.069(4) 0.053(3) 0.065(4) 0.017(3) 0.002(3) -0.006(3)
C51 0.036(3) 0.048(3) 0.050(3) -0.003(2) 0.001(2) 0.002(2)
C52 0.049(3) 0.050(3) 0.059(3) 0.007(3) 0.004(2) 0.003(2)
C53 0.051(3) 0.068(4) 0.067(4) 0.001(3) 0.011(3) -0.010(3)
C54 0.038(3) 0.092(5) 0.069(4) -0.010(3) 0.006(3) -0.007(3)
C55 0.043(3) 0.087(5) 0.077(4) 0.003(4) 0.000(3) 0.020(3)
C56 0.042(3) 0.060(3) 0.073(4) 0.011(3) 0.004(3) 0.007(3)
C61 0.050(3) 0.041(3) 0.048(3) 0.001(2) 0.005(2) -0.002(2)
C62 0.060(4) 0.058(3) 0.064(4) -0.009(3) -0.016(3) 0.006(3)
C63 0.078(5) 0.076(4) 0.075(4) -0.016(4) -0.022(4) 0.003(4)
C64 0.096(5) 0.066(4) 0.056(4) -0.012(3) -0.001(3) -0.020(4)
C65 0.090(5) 0.049(3) 0.084(5) -0.015(3) 0.008(4) 0.001(3)
C66 0.065(4) 0.049(3) 0.076(4) -0.007(3) -0.009(3) 0.007(3)

loop_
_atom_site_label
_atom_site_type_symbol
_atom_site_fract_x
_atom_site_fract_y
_atom_site_fract_z
_atom_site_U_iso_or_equiv
_atom_site_thermal_displace_type
_atom_site_occupancy
_atom_site_calc_flag
_atom_site_refinement_flags
_atom_site_disorder_group
Re1 Re 0.169734(14) 0.552275(8) 0.769381(14) 0.03856(9) Uani 1 d . .
Cl1 Cl 0.15777(12) 0.53653(6) 0.94510(10) 0.0571(3) Uani 1 d . .
Cl2 Cl 0.01162(10) 0.51447(6) 0.71857(11) 0.0547(3) Uani 1 d . .
P1 P 0.24120(11) 0.45572(5) 0.74246(10) 0.0447(3) Uani 1 d . .
P2 P 0.08534(9) 0.64558(5) 0.78936(9) 0.0398(3) Uani 1 d . .
F1 F 0.5250(3) 0.5892(2) 0.8057(4) 0.1020(15) Uani 1 d . .
F3 F 0.4517(3) 0.6652(2) 0.8515(3) 0.0921(13) Uani 1 d . .
F2 F 0.5246(3) 0.6611(2) 0.7095(3) 0.0929(13) Uani 1 d . .
O1 O 0.1922(3) 0.56978(14) 0.6219(2) 0.0439(8) Uani 1 d . .
O2 O 0.3101(2) 0.58738(14) 0.7934(2) 0.0450(8) Uani 1 d . .
C1 C 0.2643(4) 0.5944(2) 0.5755(4) 0.0457(11) Uani 1 d . .
C2 C 0.3520(4) 0.6148(2) 0.6264(4) 0.0534(13) Uani 1 d . .
H2 H 0.4022(4) 0.6323(2) 0.5881(4) 0.064 Uiso 1 calc R .
C3 C 0.3681(4) 0.6105(2) 0.7271(4) 0.0463(12) Uani 1 d . .
C4 C 0.4674(5) 0.6309(3) 0.7722(5) 0.065(2) Uani 1 d . .
C5 C 0.2543(4) 0.5998(3) 0.4672(4) 0.0570(14) Uani 1 d D 3
C6 C 0.1689(7) 0.5784(4) 0.4140(6) 0.045(3) Uani 0.60 d PD 3
H6 H 0.1150(7) 0.5581(4) 0.4415(6) 0.054 Uiso 1 calc R 3
C7 C 0.1809(7) 0.5946(4) 0.3033(5) 0.101(3) Uani 1 d . 3
H7 H 0.1336(7) 0.5871(4) 0.2527(5) 0.121 Uiso 1 calc R 3
C8 C 0.2724(2) 0.62183(13) 0.2902(2) 0.142(5) Uani 1 d . 3
H8 H 0.2941(2) 0.63290(13) 0.2266(2) 0.170 Uiso 1 calc R 3
S1 S 0.3420(2) 0.63418(13) 0.3902(2) 0.0938(14) Uani 0.60 d PRD 3
C6A C 0.3356(2) 0.61589(13) 0.4041(2) 0.075(7) Uani 0.40 d PRD 4
S1A S 0.1530(2) 0.57782(13) 0.4018(2) 0.163(5) Uani 0.40 d PRD 4
C11 C 0.3575(2) 0.43523(13) 0.8097(2) 0.0535(13) Uani 1 d RD 1
C12 C 0.3808(2) 0.38438(13) 0.8508(2) 0.083(6) Uani 0.50 d PRD 1
H12 H 0.3288(2) 0.35765(13) 0.8475(2) 0.100 Uiso 1 calc R 1
C13 C 0.4687(2) 0.36618(13) 0.8963(2) 0.142(13) Uani 0.50 d PRD 1
H13 H 0.4787(2) 0.32891(13) 0.9162(2) 0.171 Uiso 1 calc R 1
C14 C 0.5392(2) 0.40650(13) 0.9099(2) 0.104(3) Uani 1 d RD 1
H14 H 0.5952(2) 0.39893(13) 0.9509(2) 0.124 Uiso 1 calc R 1
C15 C 0.5313(7) 0.4594(3) 0.8646(11) 0.138(11) Uani 0.50 d PD 1
H15 H 0.5850(7) 0.4851(3) 0.8672(11) 0.166 Uiso 1 calc R 1
C16 C 0.4402(7) 0.4726(3) 0.8153(11) 0.125(9) Uani 0.50 d PRD 1
H16 H 0.4342(7) 0.5078(3) 0.7847(11) 0.150 Uiso 1 calc R 1
C12A C 0.3947(12) 0.3815(7) 0.7903(12) 0.074(4) Uani 0.50 d P 2
C13A C 0.4859(13) 0.3671(7) 0.8466(15) 0.093(6) Uani 0.50 d P 2
C15A C 0.4835(18) 0.4510(11) 0.9378(16) 0.136(11) Uani 0.50 d P 2
C16A C 0.3928(14) 0.4681(8) 0.8849(10) 0.083(5) Uani 0.50 d P 2
C21 C 0.1551(4) 0.3969(2) 0.7702(4) 0.0491(12) Uani 1 d . .
C22 C 0.0848(5) 0.4015(3) 0.8486(4) 0.0591(14) Uani 1 d . .
H22 H 0.0786(5) 0.4353(3) 0.8840(4) 0.071 Uiso 1 calc R .
C23 C 0.0239(5) 0.3552(3) 0.8734(5) 0.073(2) Uani 1 d . .
H23 H -0.0228(5) 0.3584(3) 0.9257(5) 0.088 Uiso 1 calc R .
C24 C 0.0319(6) 0.3050(3) 0.8218(5) 0.078(2) Uani 1 d . .
H24 H -0.0088(6) 0.2744(3) 0.8395(5) 0.094 Uiso 1 calc R .
C25 C 0.1008(6) 0.3002(2) 0.7435(5) 0.070(2) Uani 1 d . .
H25 H 0.1055(6) 0.2666(2) 0.7074(5) 0.084 Uiso 1 calc R .
C26 C 0.1630(5) 0.3457(2) 0.7189(5) 0.0607(15) Uani 1 d . .
H26 H 0.2105(5) 0.3419(2) 0.6675(5) 0.073 Uiso 1 calc R .
C31 C 0.2716(4) 0.4465(2) 0.6091(4) 0.0489(12) Uani 1 d . .
C32 C 0.1930(5) 0.4411(2) 0.5404(4) 0.0601(15) Uani 1 d . .
H32 H 0.1259(5) 0.4392(2) 0.5630(4) 0.072 Uiso 1 calc R .
C33 C 0.2132(6) 0.4383(3) 0.4380(5) 0.069(2) Uani 1 d . .
H33 H 0.1595(6) 0.4343(3) 0.3926(5) 0.082 Uiso 1 calc R .
C34 C 0.3115(7) 0.4415(3) 0.4031(5) 0.078(2) Uani 1 d . .
H34 H 0.3247(7) 0.4397(3) 0.3344(5) 0.094 Uiso 1 calc R .
C35 C 0.3906(6) 0.4474(3) 0.4712(6) 0.084(2) Uani 1 d . .
H35 H 0.4574(6) 0.4497(3) 0.4479(6) 0.100 Uiso 1 calc R .
C36 C 0.3720(5) 0.4500(2) 0.5738(5) 0.0616(15) Uani 1 d . .
H36 H 0.4259(5) 0.4541(2) 0.6189(5) 0.074 Uiso 1 calc R .
C41 C 0.0913(4) 0.6838(2) 0.6705(4) 0.0443(11) Uani 1 d . .
C42 C 0.0272(5) 0.6682(3) 0.5921(4) 0.063(2) Uani 1 d . .
H42 H -0.0224(5) 0.6408(3) 0.6031(4) 0.075 Uiso 1 calc R .
C43 C 0.0360(6) 0.6926(3) 0.4977(5) 0.075(2) Uani 1 d . .
H43 H -0.0078(6) 0.6819(3) 0.4459(5) 0.090 Uiso 1 calc R .
C44 C 0.1092(6) 0.7324(3) 0.4815(5) 0.082(2) Uani 1 d . .
H44 H 0.1145(6) 0.7490(3) 0.4183(5) 0.099 Uiso 1 calc R .
C45 C 0.1751(6) 0.7484(3) 0.5565(6) 0.081(2) Uani 1 d . .
H45 H 0.2254(6) 0.7752(3) 0.5438(6) 0.097 Uiso 1 calc R .
C46 C 0.1663(5) 0.7241(2) 0.6526(5) 0.062(2) Uani 1 d . .
H46 H 0.2106(5) 0.7348(2) 0.7039(5) 0.075 Uiso 1 calc R .
C51 C -0.0510(4) 0.6434(2) 0.8181(4) 0.0449(11) Uani 1 d . .
C52 C -0.0892(4) 0.6018(2) 0.8816(4) 0.0529(13) Uani 1 d . .
H52 H -0.0457(4) 0.5740(2) 0.9065(4) 0.063 Uiso 1 calc R .
C53 C -0.1910(4) 0.6013(3) 0.9081(5) 0.0619(15) Uani 1 d . .
H53 H -0.2158(4) 0.5732(3) 0.9504(5) 0.074 Uiso 1 calc R .
C54 C -0.2553(4) 0.6419(3) 0.8726(5) 0.067(2) Uani 1 d . .
H54 H -0.3237(4) 0.6414(3) 0.8910(5) 0.080 Uiso 1 calc R .
C55 C -0.2200(4) 0.6834(3) 0.8099(5) 0.069(2) Uani 1 d . .
H55 H -0.2647(4) 0.7107(3) 0.7858(5) 0.083 Uiso 1 calc R .
C56 C -0.1183(4) 0.6848(3) 0.7822(5) 0.0582(14) Uani 1 d . .
H56 H -0.0947(4) 0.7132(3) 0.7399(5) 0.070 Uiso 1 calc R .
C61 C 0.1357(4) 0.6962(2) 0.8828(4) 0.0463(12) Uani 1 d . .
C62 C 0.2209(4) 0.6838(3) 0.9403(4) 0.0603(15) Uani 1 d . .
H62 H 0.2532(4) 0.6491(3) 0.9330(4) 0.072 Uiso 1 calc R .
C63 C 0.2582(6) 0.7230(3) 1.0087(5) 0.076(2) Uani 1 d . .
H63 H 0.3158(6) 0.7142(3) 1.0468(5) 0.092 Uiso 1 calc R .
C64 C 0.2119(6) 0.7740(3) 1.0210(5) 0.073(2) Uani 1 d . .
H64 H 0.2380(6) 0.8000(3) 1.0667(5) 0.087 Uiso 1 calc R .
C65 C 0.1269(6) 0.7866(3) 0.9658(5) 0.074(2) Uani 1 d . .
H65 H 0.0944(6) 0.8212(3) 0.9746(5) 0.089 Uiso 1 calc R .
C66 C 0.0889(5) 0.7484(2) 0.8973(5) 0.063(2) Uani 1 d . .
H66 H 0.0311(5) 0.7576(2) 0.8600(5) 0.076 Uiso 1 calc R .

loop_
_geom_bond_atom_site_label_1
_geom_bond_atom_site_label_2
_geom_bond_distance
_geom_bond_site_symmetry_2
_geom_bond_publ_flag
Re1 O1 2.026(3) . ?
Re1 O2 2.042(3) . ?
Re1 Cl2 2.3534(13) . ?
Re1 Cl1 2.3703(14) . ?
Re1 P2 2.4844(13) . ?
Re1 P1 2.4960(13) . ?
P1 C11 1.830(3) . ?
P1 C21 1.831(6) . ?
P1 C31 1.831(6) . ?
P2 C41 1.822(5) . ?
P2 C51 1.828(5) . ?
P2 C61 1.846(5) . ?
F1 C4 1.320(7) . ?
F3 C4 1.346(8) . ?
F2 C4 1.329(7) . ?
O1 C1 1.270(6) . ?
O2 C3 1.287(6) . ?
C1 C2 1.417(7) . ?
C1 C5 1.451(7) . ?
C2 C3 1.357(7) . ?
C2 H2 0.93 . ?
C3 C4 1.511(8) . ?
C5 C6 1.416(8) . ?
C5 S1 1.742(5) . ?
C6 C7 1.529(9) . ?
C6 H6 0.93 . ?
C7 C8 1.373(9) . ?
C7 H7 0.93 . ?
C8 S1 1.64 . ?
C8 H8 0.93 . ?
C11 C12 1.36 . ?
C11 C16 1.401(8) . ?
C12 C13 1.37 . ?
C12 H12 0.93 . ?
C13 C14 1.34 . ?
C13 H13 0.93 . ?
C14 C15 1.393(8) . ?
C14 H14 0.93 . ?
C15 C16 1.39 . ?
C15 H15 0.93 . ?
C16 H16 0.93 . ?
C12A C13A 1.45(2) . ?
C15A C16A 1.44(2) . ?
C21 C26 1.394(8) . ?
C21 C22 1.396(8) . ?
C22 C23 1.396(8) . ?
C22 H22 0.93 . ?
C23 C24 1.378(10) . ?
C23 H23 0.93 . ?
C24 C25 1.384(10) . ?
C24 H24 0.93 . ?
C25 C26 1.389(9) . ?
C25 H25 0.93 . ?
C26 H26 0.93 . ?
C31 C32 1.380(8) . ?
C31 C36 1.399(8) . ?
C32 C33 1.389(9) . ?
C32 H32 0.93 . ?
C33 C34 1.372(10) . ?
C33 H33 0.93 . ?
C34 C35 1.381(11) . ?
C34 H34 0.93 . ?
C35 C36 1.387(10) . ?
C35 H35 0.93 . ?
C36 H36 0.93 . ?
C41 C42 1.386(7) . ?
C41 C46 1.390(8) . ?
C42 C43 1.387(8) . ?
C42 H42 0.93 . ?
C43 C44 1.361(10) . ?
C43 H43 0.93 . ?
C44 C45 1.370(10) . ?
C44 H44 0.93 . ?
C45 C46 1.406(9) . ?
C45 H45 0.93 . ?
C46 H46 0.93 . ?
C51 C52 1.392(7) . ?
C51 C56 1.401(7) . ?
C52 C53 1.381(8) . ?
C52 H52 0.93 . ?
C53 C54 1.360(9) . ?
C53 H53 0.93 . ?
C54 C55 1.369(9) . ?
C54 H54 0.93 . ?
C55 C56 1.383(8) . ?
C55 H55 0.93 . ?
C56 H56 0.93 . ?
C61 C62 1.382(7) . ?
C61 C66 1.394(8) . ?
C62 C63 1.387(8) . ?
C62 H62 0.93 . ?
C63 C64 1.361(10) . ?
C63 H63 0.93 . ?
C64 C65 1.366(9) . ?
C64 H64 0.93 . ?
C65 C66 1.375(8) . ?
C65 H65 0.93 . ?
C66 H66 0.93 . ?
